data_7221105
loop_
_publ_author_name
'Beindorf, G.'
'Straehle, J.'
'Liebelt, W.'
'Weller, F.'

_publ_section_title
;
 Die Kristallstruktur des Iodnitren-Komplexes Cl3 V N I
;
_journal_name_full
;
Zeitschrift fuer Naturforschung, Teil B. Anorganische Chemie, Organische 
Chemie (33,1978-41,1986)
;
_journal_page_first 153
_journal_page_last 156
_journal_volume 35
_journal_year 1980
_chemical_formula_sum 'Cl3 I N V'
_chemical_name_systematic 'V N I Cl3'
_space_group_IT_number 2
_symmetry_space_group_name_Hall '-P 1'
_symmetry_space_group_name_H-M 'P -1'
_cell_angle_alpha 116.09
_cell_angle_beta 93.61
_cell_angle_gamma 112.71
_cell_formula_units_Z 2
_cell_length_a 8.174
_cell_length_b 8.041
_cell_length_c 5.934
_cell_volume 310.112
_citation_journal_id_ASTM ZNBAD2
_cod_data_source_file Beindorf_ZNBAD2_1980_929.cif
_cod_data_source_block Cl3I1N1V1
_cod_original_cell_volume 310.1122
_cod_original_formula_sum 'Cl3 I1 N1 V1'
_cod_database_code 7221105

loop_
_symmetry_equiv_pos_as_xyz
x,y,z
-x,-y,-z

loop_
_atom_site_label
_atom_site_type_symbol
_atom_site_fract_x
_atom_site_fract_y
_atom_site_fract_z
_atom_site_occupancy
_atom_site_U_iso_or_equiv
V1 V+5 0.1456 0.5265 0.2723 1 0.0
I1 I-1 0.3209 0.1882 -0.107 1 0.0
Cl2 Cl-1 0.0706 0.3359 0.4795 1 0.0
Cl1 Cl-1 0.3901 0.8111 0.5916 1 0.0
Cl3 Cl-1 0.1444 0.7255 0.072 1 0.0
N1 N-1 0.256 0.403 0.107 1 0.0
